data_2204463
loop_
_publ_author_name
'Zhu, Hong-Jun'
'Wang, Dan-Dan'
'Ma, Ji'

_publ_section_title
;
 3-Hydroxy-5-(4-methoxyphenyl)-1-phenyl-1<i>H</i>-pyrazole
;
_journal_issue 11
_journal_name_full 'Acta Crystallographica Section E'
_journal_page_first o2144
_journal_page_last o2146
_journal_paper_doi 10.1107/S1600536804026789
_journal_volume 60
_journal_year 2004
_chemical_formula_iupac 'C16 H14 N2 O2'
_chemical_formula_moiety 'C16 H14 N2 O2'
_chemical_formula_sum 'C16 H14 N2 O2'
_chemical_formula_weight 266.29
_chemical_name_systematic
;
5-(4-Methoxyphenyl)-1-phenyl-3-hydroxy-1H-pyrazole
;
_space_group_IT_number 2
_symmetry_cell_setting triclinic
_symmetry_space_group_name_Hall '-P 1'
_symmetry_space_group_name_H-M 'P -1'
_atom_sites_solution_hydrogens geom
_atom_sites_solution_primary direct
_atom_sites_solution_secondary difmap
_audit_creation_method SHELXL97
_cell_angle_alpha 88.90(3)
_cell_angle_beta 86.63(3)
_cell_angle_gamma 70.37(3)
_cell_formula_units_Z 4
_cell_length_a 9.4266(19)
_cell_length_b 9.938(2)
_cell_length_c 15.347(3)
_cell_measurement_reflns_used 25
_cell_measurement_temperature 291(2)
_cell_measurement_theta_max 24.05
_cell_measurement_theta_min 2.03
_cell_volume 1351.8(5)
_computing_cell_refinement XSCANS
_computing_data_collection 'XSCANS (Bruker, 2000)'
_computing_data_reduction 'SHELXTL (Bruker, 2000)'
_computing_molecular_graphics SHELXTL
_computing_publication_material SHELXTL
_computing_structure_refinement SHELXTL
_computing_structure_solution SHELXTL
_diffrn_ambient_temperature 291(2)
_diffrn_measured_fraction_theta_full 0.999
_diffrn_measured_fraction_theta_max 0.999
_diffrn_measurement_device 'Bruker P4'
_diffrn_measurement_method 2\q/\w
_diffrn_radiation_monochromator graphite
_diffrn_radiation_source 'fine-focus sealed tube'
_diffrn_radiation_type MoK\a
_diffrn_radiation_wavelength 0.71073
_diffrn_reflns_av_R_equivalents 0.0115
_diffrn_reflns_av_sigmaI/netI 0.0286
_diffrn_reflns_limit_h_max 11
_diffrn_reflns_limit_h_min -11
_diffrn_reflns_limit_k_max 12
_diffrn_reflns_limit_k_min -12
_diffrn_reflns_limit_l_max 18
_diffrn_reflns_limit_l_min 0
_diffrn_reflns_number 5322
_diffrn_reflns_theta_full 26.00
_diffrn_reflns_theta_max 26.00
_diffrn_reflns_theta_min 1.33
_diffrn_standards_decay_% 0.01
_diffrn_standards_interval_count 97
_diffrn_standards_number 3
_exptl_absorpt_coefficient_mu 0.088
_exptl_absorpt_correction_T_max 0.98
_exptl_absorpt_correction_T_min 0.97
_exptl_absorpt_correction_type '\y scan'
_exptl_absorpt_process_details '(XPREP in SHELXTL; Bruker, 2000)'
_exptl_crystal_colour white
_exptl_crystal_density_diffrn 1.308
_exptl_crystal_density_meas ?
_exptl_crystal_density_method .
_exptl_crystal_description block
_exptl_crystal_F_000 560
_exptl_crystal_size_max 0.20
_exptl_crystal_size_mid 0.18
_exptl_crystal_size_min 0.18
_refine_diff_density_max 0.365
_refine_diff_density_min -0.200
_refine_ls_extinction_method none
_refine_ls_goodness_of_fit_ref 1.013
_refine_ls_hydrogen_treatment constr
_refine_ls_matrix_type full
_refine_ls_number_parameters 361
_refine_ls_number_reflns 5322
_refine_ls_number_restraints 0
_refine_ls_restrained_S_all 1.013
_refine_ls_R_factor_all 0.0962
_refine_ls_R_factor_gt 0.0531
_refine_ls_shift/su_max 0.000
_refine_ls_shift/su_mean 0.000
_refine_ls_structure_factor_coef Fsqd
_refine_ls_weighting_details 'calc w = 1/[\s^2^(Fo^2^)+(0.06P)^2^+0.44P] where P=(Fo^2^+2Fc^2^)/3'
_refine_ls_weighting_scheme calc
_refine_ls_wR_factor_gt 0.1155
_refine_ls_wR_factor_ref 0.1379
_reflns_number_gt 3789
_reflns_number_total 5322
_reflns_threshold_expression I>2\s(I)
_cod_data_source_file ci6459.cif
_cod_data_source_block I
_cod_original_cell_volume 1351.9(5)
_cod_database_code 2204463
_cod_database_fobs_code 2204463

loop_
_symmetry_equiv_pos_as_xyz
'x, y, z'
'-x, -y, -z'

loop_
_atom_site_label
_atom_site_fract_x
_atom_site_fract_y
_atom_site_fract_z
_atom_site_U_iso_or_equiv
_atom_site_adp_type
_atom_site_calc_flag
_atom_site_refinement_flags
_atom_site_occupancy
_atom_site_type_symbol
O1 0.1190(2) 0.29610(18) 0.49408(11) 0.0570(4) Uani d . 1 O
H1 0.0396 0.3520 0.5151 0.086 Uiso calc R 1 H
O2 0.9594(2) 0.37515(18) 0.23268(11) 0.0576(5) Uani d . 1 O
N1 0.1547(2) 0.5107(2) 0.45785(13) 0.0542(5) Uani d . 1 N
N2 0.2785(2) 0.5424(2) 0.41793(13) 0.0532(5) Uani d . 1 N
C1 0.2037(3) 0.3675(3) 0.46163(17) 0.0546(6) Uani d . 1 C
C2 0.3453(3) 0.3038(3) 0.42142(16) 0.0549(6) Uani d . 1 C
H2 0.3988 0.2071 0.4137 0.066 Uiso calc R 1 H
C3 0.3891(3) 0.4228(3) 0.39484(17) 0.0544(6) Uani d . 1 C
C4 0.5379(3) 0.4224(3) 0.35122(17) 0.0555(6) Uani d . 1 C
C5 0.6045(3) 0.5207(3) 0.36527(17) 0.0558(6) Uani d . 1 C
H5 0.5552 0.5976 0.4020 0.067 Uiso calc R 1 H
C6 0.7446(3) 0.5096(3) 0.32615(17) 0.0564(6) Uani d . 1 C
H6 0.7868 0.5802 0.3346 0.068 Uiso calc R 1 H
C7 0.8177(3) 0.3964(3) 0.27637(17) 0.0568(6) Uani d . 1 C
C8 0.7613(3) 0.2903(3) 0.26193(17) 0.0569(6) Uani d . 1 C
H8 0.8152 0.2124 0.2270 0.068 Uiso calc R 1 H
C9 0.6175(3) 0.3015(3) 0.30180(17) 0.0566(6) Uani d . 1 C
H9 0.5772 0.2290 0.2950 0.068 Uiso calc R 1 H
C10 1.0348(3) 0.4642(3) 0.25523(18) 0.0583(6) Uani d . 1 C
H10A 0.9755 0.5612 0.2429 0.087 Uiso calc R 1 H
H10B 1.1298 0.4394 0.2222 0.087 Uiso calc R 1 H
H10C 1.0521 0.4544 0.3164 0.087 Uiso calc R 1 H
C11 0.2482(3) 0.6880(3) 0.39407(16) 0.0493(6) Uani d . 1 C
C12 0.2499(3) 0.7253(3) 0.30674(16) 0.0526(6) Uani d . 1 C
H12 0.2730 0.6549 0.2640 0.063 Uiso calc R 1 H
C13 0.2169(3) 0.8691(3) 0.28257(18) 0.0551(6) Uani d . 1 C
H13 0.2198 0.8949 0.2241 0.066 Uiso calc R 1 H
C14 0.1807(3) 0.9688(3) 0.34594(17) 0.0558(6) Uani d . 1 C
H14 0.1569 1.0644 0.3302 0.067 Uiso calc R 1 H
C15 0.1778(3) 0.9343(3) 0.43357(17) 0.0553(6) Uani d . 1 C
H15 0.1539 1.0052 0.4760 0.066 Uiso calc R 1 H
C16 0.2110(3) 0.7924(3) 0.45693(17) 0.0532(6) Uani d . 1 C
H16 0.2080 0.7676 0.5156 0.064 Uiso calc R 1 H
O1A 0.9535(2) 0.94177(18) -0.10783(11) 0.0565(4) Uani d . 1 O
H1A 1.0028 0.9820 -0.0831 0.085 Uiso calc R 1 H
O2A 0.26504(19) 0.55211(18) 0.09247(11) 0.0564(4) Uani d . 1 O
N1A 0.8693(2) 0.9293(2) 0.03676(14) 0.0542(5) Uani d . 1 N
N2A 0.7633(2) 0.8763(2) 0.07750(13) 0.0538(5) Uani d . 1 N
C1A 0.8623(3) 0.9031(3) -0.04811(17) 0.0548(6) Uani d . 1 C
C2A 0.7638(3) 0.8341(3) -0.06357(17) 0.0548(6) Uani d . 1 C
H2A 0.7465 0.8019 -0.1171 0.066 Uiso calc R 1 H
C3A 0.6940(3) 0.8214(3) 0.01698(17) 0.0542(6) Uani d . 1 C
C4A 0.5826(3) 0.7490(3) 0.03654(17) 0.0545(6) Uani d . 1 C
C5A 0.4553(3) 0.7820(3) -0.01006(17) 0.0546(6) Uani d . 1 C
H5A 0.4416 0.8502 -0.0540 0.066 Uiso calc R 1 H
C6A 0.3467(3) 0.7181(3) 0.00557(17) 0.0553(6) Uani d . 1 C
H6A 0.2620 0.7415 -0.0274 0.066 Uiso calc R 1 H
C7A 0.3683(3) 0.6179(3) 0.07191(17) 0.0558(6) Uani d . 1 C
C8A 0.4898(3) 0.5880(3) 0.12016(17) 0.0557(6) Uani d . 1 C
H8A 0.5014 0.5214 0.1649 0.067 Uiso calc R 1 H
C9A 0.5965(3) 0.6520(3) 0.10583(17) 0.0551(6) Uani d . 1 C
H9A 0.6775 0.6315 0.1416 0.066 Uiso calc R 1 H
C10A 0.1389(3) 0.5796(3) 0.03929(17) 0.0562(6) Uani d . 1 C
H10D 0.0769 0.5254 0.0606 0.084 Uiso calc R 1 H
H10E 0.1741 0.5524 -0.0199 0.084 Uiso calc R 1 H
H10F 0.0809 0.6796 0.0414 0.084 Uiso calc R 1 H
C11A 0.7359(3) 0.8895(3) 0.16712(17) 0.0545(6) Uani d . 1 C
C12A 0.5876(3) 0.9299(3) 0.20412(17) 0.0548(6) Uani d . 1 C
H12A 0.5061 0.9509 0.1688 0.066 Uiso calc R 1 H
C13A 0.5645(3) 0.9381(3) 0.29568(17) 0.0553(6) Uani d . 1 C
H13A 0.4674 0.9622 0.3213 0.066 Uiso calc R 1 H
C14A 0.6868(3) 0.9101(3) 0.34766(18) 0.0554(6) Uani d . 1 C
H14A 0.6714 0.9116 0.4081 0.066 Uiso calc R 1 H
C15A 0.8288(3) 0.8806(3) 0.31110(17) 0.0554(6) Uani d . 1 C
H15A 0.9093 0.8687 0.3462 0.066 Uiso calc R 1 H
C16A 0.8531(3) 0.8683(3) 0.22081(17) 0.0548(6) Uani d . 1 C
H16A 0.9509 0.8451 0.1963 0.066 Uiso calc R 1 H

loop_
_atom_site_aniso_label
_atom_site_aniso_U_11
_atom_site_aniso_U_22
_atom_site_aniso_U_33
_atom_site_aniso_U_12
_atom_site_aniso_U_13
_atom_site_aniso_U_23
O1 0.0572(10) 0.0553(10) 0.0577(10) -0.0179(9) -0.0015(8) 0.0003(8)
O2 0.0568(11) 0.0554(11) 0.0605(11) -0.0190(9) -0.0013(9) -0.0007(8)
N1 0.0558(12) 0.0517(12) 0.0550(12) -0.0183(10) -0.0015(10) 0.0019(9)
N2 0.0550(12) 0.0513(12) 0.0538(12) -0.0187(10) -0.0021(10) 0.0015(9)
C1 0.0558(15) 0.0526(15) 0.0552(15) -0.0179(12) -0.0020(12) 0.0015(12)
C2 0.0557(15) 0.0526(14) 0.0553(15) -0.0172(12) -0.0020(12) 0.0011(12)
C3 0.0556(15) 0.0522(15) 0.0552(15) -0.0179(12) -0.0025(12) 0.0007(12)
C4 0.0563(15) 0.0537(15) 0.0559(15) -0.0176(12) -0.0028(12) -0.0003(12)
C5 0.0564(15) 0.0544(15) 0.0564(15) -0.0181(12) -0.0033(12) -0.0009(12)
C6 0.0569(15) 0.0546(15) 0.0575(15) -0.0183(12) -0.0031(12) -0.0007(12)
C7 0.0568(15) 0.0545(15) 0.0590(16) -0.0185(13) -0.0021(12) 0.0003(12)
C8 0.0574(16) 0.0542(15) 0.0583(15) -0.0180(13) -0.0023(12) -0.0005(12)
C9 0.0571(15) 0.0541(15) 0.0577(15) -0.0175(12) -0.0025(12) -0.0007(12)
C10 0.0567(15) 0.0578(16) 0.0597(16) -0.0183(13) -0.0026(12) -0.0017(12)
C11 0.0522(14) 0.0492(14) 0.0498(14) -0.0214(11) -0.0027(11) 0.0017(11)
C12 0.0538(14) 0.0526(15) 0.0529(14) -0.0200(12) -0.0021(11) 0.0023(11)
C13 0.0549(15) 0.0549(15) 0.0560(15) -0.0192(12) -0.0029(12) 0.0023(12)
C14 0.0554(15) 0.0552(15) 0.0574(15) -0.0195(12) -0.0028(12) 0.0009(12)
C15 0.0554(15) 0.0548(15) 0.0563(15) -0.0193(12) -0.0025(12) -0.0006(12)
C16 0.0544(15) 0.0529(15) 0.0536(14) -0.0199(12) -0.0019(11) 0.0007(11)
O1A 0.0598(11) 0.0566(10) 0.0530(10) -0.0193(9) -0.0031(8) -0.0033(8)
O2A 0.0555(10) 0.0552(10) 0.0580(10) -0.0179(8) -0.0025(8) 0.0005(8)
N1A 0.0559(13) 0.0528(12) 0.0531(12) -0.0173(10) -0.0017(10) 0.0013(9)
N2A 0.0546(12) 0.0526(12) 0.0537(12) -0.0175(10) -0.0022(10) 0.0009(10)
C1A 0.0568(15) 0.0540(15) 0.0534(15) -0.0183(12) -0.0025(12) 0.0003(12)
C2A 0.0566(15) 0.0536(15) 0.0540(14) -0.0183(12) -0.0031(12) 0.0002(11)
C3A 0.0554(15) 0.0528(15) 0.0543(15) -0.0179(12) -0.0028(12) 0.0007(11)
C4A 0.0548(15) 0.0535(15) 0.0547(15) -0.0177(12) -0.0026(12) -0.0004(12)
C5A 0.0544(15) 0.0538(15) 0.0551(15) -0.0174(12) -0.0032(12) 0.0000(11)
C6A 0.0545(15) 0.0542(15) 0.0562(15) -0.0171(12) -0.0027(12) 0.0000(12)
C7A 0.0550(15) 0.0547(15) 0.0568(15) -0.0174(12) -0.0025(12) -0.0001(12)
C8A 0.0551(15) 0.0546(15) 0.0559(15) -0.0166(12) -0.0023(12) -0.0003(12)
C9A 0.0548(15) 0.0541(15) 0.0554(15) -0.0169(12) -0.0021(12) -0.0014(12)
C10A 0.0550(15) 0.0533(15) 0.0593(15) -0.0170(12) -0.0023(12) -0.0013(12)
C11A 0.0549(15) 0.0537(15) 0.0541(15) -0.0173(12) -0.0014(12) -0.0001(11)
C12A 0.0549(15) 0.0543(15) 0.0549(15) -0.0182(12) -0.0013(12) -0.0006(12)
C13A 0.0551(15) 0.0548(15) 0.0557(15) -0.0186(12) -0.0005(12) -0.0013(12)
C14A 0.0553(15) 0.0551(15) 0.0554(15) -0.0184(12) -0.0005(12) -0.0008(12)
C15A 0.0554(15) 0.0549(15) 0.0550(15) -0.0178(12) -0.0005(12) -0.0010(12)
C16A 0.0549(15) 0.0542(15) 0.0544(15) -0.0172(12) -0.0012(12) -0.0013(11)

loop_
_atom_type_symbol
_atom_type_description
_atom_type_scat_dispersion_real
_atom_type_scat_dispersion_imag
_atom_type_scat_source
C C 0.0033 0.0016 'International Tables Vol C Tables 4.2.6.8 and 6.1.1.4'
H H 0.0000 0.0000 'International Tables Vol C Tables 4.2.6.8 and 6.1.1.4'
N N 0.0061 0.0033 'International Tables Vol C Tables 4.2.6.8 and 6.1.1.4'
O O 0.0106 0.0060 'International Tables Vol C Tables 4.2.6.8 and 6.1.1.4'

loop_
_geom_angle_atom_site_label_1
_geom_angle_atom_site_label_2
_geom_angle_atom_site_label_3
_geom_angle
_geom_angle_publ_flag
C1 O1 H1 109.5 ?
C10 O2 C7 116.6(2) yes
C1 N1 N2 103.7(2) yes
C3 N2 N1 110.4(2) yes
C3 N2 C11 132.8(2) ?
N1 N2 C11 115.0(2) ?
O1 C1 N1 122.3(2) ?
O1 C1 C2 123.6(2) yes
N1 C1 C2 113.8(2) ?
C1 C2 C3 102.9(2) yes
C1 C2 H2 128.5 ?
C3 C2 H2 128.5 ?
N2 C3 C2 109.0(2) ?
N2 C3 C4 122.7(2) ?
C2 C3 C4 128.3(2) ?
C5 C4 C9 118.9(2) ?
C5 C4 C3 124.8(2) ?
C9 C4 C3 115.8(2) ?
C4 C5 C6 121.6(3) ?
C4 C5 H5 119.2 ?
C6 C5 H5 119.2 ?
C7 C6 C5 119.1(3) ?
C7 C6 H6 120.5 ?
C5 C6 H6 120.5 ?
C6 C7 C8 122.9(3) ?
C6 C7 O2 123.8(2) ?
C8 C7 O2 113.3(2) ?
C7 C8 C9 118.2(2) ?
C7 C8 H8 120.9 ?
C9 C8 H8 120.9 ?
C4 C9 C8 119.1(2) ?
C4 C9 H9 120.4 ?
C8 C9 H9 120.4 ?
O2 C10 H10A 109.5 ?
O2 C10 H10B 109.5 ?
H10A C10 H10B 109.5 ?
O2 C10 H10C 109.5 ?
H10A C10 H10C 109.5 ?
H10B C10 H10C 109.5 ?
C16 C11 C12 119.8(2) ?
C16 C11 N2 120.4(2) ?
C12 C11 N2 119.7(2) ?
C11 C12 C13 120.1(2) ?
C11 C12 H12 119.9 ?
C13 C12 H12 119.9 ?
C14 C13 C12 118.5(2) ?
C14 C13 H13 120.7 ?
C12 C13 H13 120.7 ?
C13 C14 C15 122.4(3) ?
C13 C14 H14 118.8 ?
C15 C14 H14 118.8 ?
C14 C15 C16 118.7(2) ?
C14 C15 H15 120.6 ?
C16 C15 H15 120.6 ?
C11 C16 C15 120.4(2) ?
C11 C16 H16 119.8 ?
C15 C16 H16 119.8 ?
C1A O1A H1A 109.5 ?
C7A O2A C10A 118.5(2) ?
C1A N1A N2A 103.3(2) ?
C3A N2A C11A 129.4(2) ?
C3A N2A N1A 111.0(2) ?
C11A N2A N1A 119.5(2) ?
N1A C1A O1A 119.1(2) ?
N1A C1A C2A 113.7(2) ?
O1A C1A C2A 127.1(2) ?
C1A C2A C3A 106.0(2) ?
C1A C2A H2A 127.0 ?
C3A C2A H2A 127.0 ?
N2A C3A C2A 105.8(2) ?
N2A C3A C4A 126.2(2) ?
C2A C3A C4A 127.6(2) ?
C5A C4A C9A 117.5(2) ?
C5A C4A C3A 120.2(2) ?
C9A C4A C3A 122.1(2) ?
C4A C5A C6A 122.8(3) ?
C4A C5A H5A 118.6 ?
C6A C5A H5A 118.6 ?
C5A C6A C7A 117.8(3) ?
C5A C6A H6A 121.1 ?
C7A C6A H6A 121.1 ?
C8A C7A O2A 118.4(2) ?
C8A C7A C6A 120.2(3) ?
O2A C7A C6A 121.3(2) ?
C7A C8A C9A 122.4(3) ?
C7A C8A H8A 118.8 ?
C9A C8A H8A 118.8 ?
C8A C9A C4A 119.2(3) ?
C8A C9A H9A 120.4 ?
C4A C9A H9A 120.4 ?
O2A C10A H10D 109.5 ?
O2A C10A H10E 109.5 ?
H10D C10A H10E 109.5 ?
O2A C10A H10F 109.5 ?
H10D C10A H10F 109.5 ?
H10E C10A H10F 109.5 ?
C16A C11A N2A 120.4(2) ?
C16A C11A C12A 119.1(2) ?
N2A C11A C12A 120.5(2) ?
C11A C12A C13A 118.8(2) ?
C11A C12A H12A 120.6 ?
C13A C12A H12A 120.6 ?
C14A C13A C12A 120.0(2) ?
C14A C13A H13A 120.0 ?
C12A C13A H13A 120.0 ?
C15A C14A C13A 120.6(3) ?
C15A C14A H14A 119.7 ?
C13A C14A H14A 119.7 ?
C14A C15A C16A 119.6(3) ?
C14A C15A H15A 120.2 ?
C16A C15A H15A 120.2 ?
C11A C16A C15A 121.5(2) ?
C11A C16A H16A 119.2 ?
C15A C16A H16A 119.2 ?

loop_
_geom_bond_atom_site_label_1
_geom_bond_atom_site_label_2
_geom_bond_distance
_geom_bond_publ_flag
O1 C1 1.307(3) yes
O1 H1 0.82 ?
O2 C10 1.368(3) yes
O2 C7 1.410(3) yes
N1 C1 1.341(3) ?
N1 N2 1.411(3) yes
N2 C3 1.328(3) yes
N2 C11 1.423(3) ?
C1 C2 1.384(4) yes
C2 C3 1.423(3) yes
C2 H2 0.93 ?
C3 C4 1.517(4) ?
C4 C5 1.353(4) ?
C4 C9 1.395(4) ?
C5 C6 1.388(4) ?
C5 H5 0.93 ?
C6 C7 1.332(4) ?
C6 H6 0.93 ?
C7 C8 1.357(4) ?
C8 C9 1.425(4) ?
C8 H8 0.93 ?
C9 H9 0.93 ?
C10 H10A 0.96 ?
C10 H10B 0.96 ?
C10 H10C 0.96 ?
C11 C16 1.373(3) ?
C11 C12 1.384(3) ?
C12 C13 1.404(4) ?
C12 H12 0.93 ?
C13 C14 1.348(4) ?
C13 H13 0.93 ?
C14 C15 1.383(4) ?
C14 H14 0.93 ?
C15 C16 1.383(4) ?
C15 H15 0.93 ?
C16 H16 0.93 ?
O1A C1A 1.358(3) ?
O1A H1A 0.82 ?
O2A C7A 1.363(3) ?
O2A C10A 1.429(3) ?
N1A C1A 1.343(3) ?
N1A N2A 1.391(3) ?
N2A C3A 1.385(3) ?
N2A C11A 1.385(3) ?
C1A C2A 1.360(4) ?
C2A C3A 1.389(3) ?
C2A H2A 0.93 ?
C3A C4A 1.474(4) ?
C4A C5A 1.374(4) ?
C4A C9A 1.403(4) ?
C5A C6A 1.383(4) ?
C5A H5A 0.93 ?
C6A C7A 1.385(4) ?
C6A H6A 0.93 ?
C7A C8A 1.346(4) ?
C8A C9A 1.365(4) ?
C8A H8A 0.93 ?
C9A H9A 0.93 ?
C10A H10D 0.96 ?
C10A H10E 0.96 ?
C10A H10F 0.96 ?
C11A C16A 1.374(4) ?
C11A C12A 1.406(4) ?
C12A C13A 1.409(4) ?
C12A H12A 0.93 ?
C13A C14A 1.388(4) ?
C13A H13A 0.93 ?
C14A C15A 1.359(4) ?
C14A H14A 0.93 ?
C15A C16A 1.392(4) ?
C15A H15A 0.93 ?
C16A H16A 0.93 ?

loop_
_geom_hbond_atom_site_label_D
_geom_hbond_atom_site_label_H
_geom_hbond_atom_site_label_A
_geom_hbond_site_symmetry_A
_geom_hbond_distance_DH
_geom_hbond_distance_HA
_geom_hbond_distance_DA
_geom_hbond_angle_DHA
_geom_hbond_publ_flag
O1 H1 N1 2_566 0.82 1.91 2.718(3) 169 yes
O1A H1A N1A 2_775 0.82 1.89 2.707(3) 174 yes
C10 H10C N1 1_655 0.96 2.57 3.461(4) 154 yes
C10A H10F N1A 1_455 0.96 2.61 3.551(3) 166 yes
C5 H5 Cg1 2_666 0.93 3.07 3.495(3) 110 yes
C5A H5A Cg2 2_675 0.93 2.97 3.434(3) 113 yes
C8A H8A Cg3 1_555 0.93 2.91 3.682(3) 142 yes
C10 H10C Cg1 1_665 0.96 2.76 3.553(3) 141 yes
C10A H10F Cg2 1_455 0.96 2.85 3.646(3) 141 yes
C15A H15A Cg4 1_655 0.93 2.81 3.660(3) 152 yes

loop_
_cod_related_entry_id
_cod_related_entry_database
_cod_related_entry_code
1 ChemSpider 24733360
